data_4120192
loop_
_publ_author_name
'John P. Bullock'
'Alan M. Bond'
'Ren\'e T. Boer\'e'
'Twyla M. Gietz'
'Tracey L. Roemmele'
'Sonja D. Seagrave'
'Jason D. Masuda'
'Masood Parvez'

_publ_contact_author_address
;
Department of Chemistry and Biochemistry
University of Lethbridge
Lethbridge, AB Canada
T1K 3M4
;
_publ_contact_author_email boere@uleth.ca
_publ_contact_author_fax +1-403-329-2057
_publ_contact_author_name 'R.T. Boer\'e'
_publ_contact_author_phone +1-403-329-2045
_publ_section_title
;
 Synthesis, Characterization, and Electrochemical Studies of PPh3-n
 (dipp)n(dipp = 2,6-Diisopropylphenyl): Steric and Electronic Effects on
 the Chemical and Electrochemical Oxidation of a Homologous Series of
 Triarylphosphines and the Reactivities of the Corresponding Phosphoniumyl
 Radical Cations
;
_journal_name_full 'Journal of the American Chemical Society'
_journal_page_first 11205
_journal_page_last 11215
_journal_paper_doi 10.1021/ja403555d
_journal_volume 135
_journal_year 2013
_chemical_formula_moiety 'C24 H27 O P'
_chemical_formula_sum 'C24 H27 O P'
_chemical_formula_weight 362.43
_chemical_name_common
;
 diphenyl(2,6-diisopropylphenyl)phosphine oxide
;
_chemical_name_systematic
;
 oxo-diphenyl(2,6-diisopropylphenyl)phosphane(V)
;
_space_group_IT_number 14
_symmetry_cell_setting monoclinic
_symmetry_Int_Tables_number 14
_symmetry_space_group_name_Hall '-P 2yn'
_symmetry_space_group_name_H-M 'P 1 21/n 1'
_atom_sites_solution_hydrogens geom
_atom_sites_solution_primary direct
_atom_sites_solution_secondary difmap
_audit_creation_method SHELXL-97
_cell_angle_alpha 90.00
_cell_angle_beta 113.529(18)
_cell_angle_gamma 90.00
_cell_formula_units_Z 4
_cell_length_a 8.267(3)
_cell_length_b 27.892(10)
_cell_length_c 9.275(2)
_cell_measurement_reflns_used 7770
_cell_measurement_temperature 173(2)
_cell_measurement_theta_max 27.5
_cell_measurement_theta_min 2.9
_cell_volume 1960.8(11)
_computing_cell_refinement
;
 Otwinowski, Z. & Minor, W. (1997). Methods Enzymol. 276, 307.
;
_computing_data_collection
;
 Hooft, R. (1998). COLLECT. Nonius BV, Delft. The Netherlands.
;
_computing_data_reduction
;
 Otwinowski, Z. & Minor, W. (1997). Methods Enzymol. 276, 307.
;
_computing_molecular_graphics 'Mercury (Macrae <i>et al.</i>, 2006)'
_computing_publication_material 'publCIF (Westrip, 2007)'
_computing_structure_refinement 'SHELXTL (Sheldrick, 2008)'
_computing_structure_solution
;     
 Altomare, A., Cascarano, M., Giacovazzo, C.& Guagliardi, A.
 (1993).  SIR92. J. Appl. Cryst., 26, 343 
;
_diffrn_ambient_pressure 101
_diffrn_ambient_temperature 173(2)
_diffrn_measured_fraction_theta_full 0.995
_diffrn_measured_fraction_theta_max 0.995
_diffrn_measurement_device_type
;
 Nonius KappaCCD diffractometer
;
_diffrn_measurement_method 'phi and omega scans'
_diffrn_radiation_monochromator graphite
_diffrn_radiation_probe x-ray
_diffrn_radiation_type MoK\a
_diffrn_radiation_wavelength 0.71073
_diffrn_reflns_av_R_equivalents 0.0324
_diffrn_reflns_av_sigmaI/netI 0.0520
_diffrn_reflns_limit_h_max 10
_diffrn_reflns_limit_h_min -10
_diffrn_reflns_limit_k_max 36
_diffrn_reflns_limit_k_min -35
_diffrn_reflns_limit_l_max 12
_diffrn_reflns_limit_l_min -12
_diffrn_reflns_number 7770
_diffrn_reflns_theta_full 27.49
_diffrn_reflns_theta_max 27.49
_diffrn_reflns_theta_min 2.89
_diffrn_source 'fine-focus sealed tube'
_diffrn_source_type Nonius
_exptl_absorpt_coefficient_mu 0.150
_exptl_absorpt_correction_T_max 0.9911
_exptl_absorpt_correction_T_min 0.9706
_exptl_absorpt_correction_type multi-scan
_exptl_absorpt_process_details
;
 Otwinowski, Z. & Minor, W. (1997). Methods Enzymol. 276, 307.
;
_exptl_crystal_colour colorless
_exptl_crystal_density_diffrn 1.228
_exptl_crystal_description plate
_exptl_crystal_F_000 776
_exptl_crystal_recrystallization_method 'Slow cooling'
_exptl_crystal_size_max 0.20
_exptl_crystal_size_mid 0.14
_exptl_crystal_size_min 0.06
_refine_diff_density_max 0.291
_refine_diff_density_min -0.270
_refine_diff_density_rms 0.048
_refine_ls_goodness_of_fit_ref 1.020
_refine_ls_hydrogen_treatment constr
_refine_ls_matrix_type full
_refine_ls_number_parameters 235
_refine_ls_number_reflns 4473
_refine_ls_number_restraints 0
_refine_ls_restrained_S_all 1.020
_refine_ls_R_factor_all 0.0729
_refine_ls_R_factor_gt 0.0459
_refine_ls_shift/su_max 0.000
_refine_ls_shift/su_mean 0.000
_refine_ls_structure_factor_coef Fsqd
_refine_ls_weighting_details 'calc w=1/[\s^2^(Fo^2^)+(0.0390P)^2^+1.0660P] where P=(Fo^2^+2Fc^2^)/3'
_refine_ls_weighting_scheme calc
_refine_ls_wR_factor_gt 0.0969
_refine_ls_wR_factor_ref 0.1093
_reflns_number_gt 3307
_reflns_number_total 4473
_reflns_threshold_expression >2sigma(I)
_cod_data_source_file ja403555d_si_002_4.cif
_cod_data_source_block 10a_OPPh2(dipp)
_cod_original_sg_symbol_Hall -P2yn
_cod_original_sg_symbol_H-M 'P 21/n'
_cod_database_code 4120192

loop_
_symmetry_equiv_pos_as_xyz
'x, y, z'
'-x+1/2, y+1/2, -z+1/2'
'-x, -y, -z'
'x-1/2, -y-1/2, z-1/2'

loop_
_atom_site_label
_atom_site_type_symbol
_atom_site_fract_x
_atom_site_fract_y
_atom_site_fract_z
_atom_site_U_iso_or_equiv
_atom_site_adp_type
_atom_site_occupancy
_atom_site_symmetry_multiplicity
_atom_site_calc_flag
_atom_site_refinement_flags
P1 P 0.45048(6) 0.338668(17) 0.90249(5) 0.02173(12) Uani 1 1 d .
O1 O 0.49552(18) 0.30251(5) 0.80683(15) 0.0303(3) Uani 1 1 d .
C1 C 0.3850(2) 0.39741(6) 0.80688(19) 0.0209(4) Uani 1 1 d .
C2 C 0.2808(2) 0.42927(7) 0.8539(2) 0.0223(4) Uani 1 1 d .
C3 C 0.1964(2) 0.46736(7) 0.7556(2) 0.0273(4) Uani 1 1 d .
H3 H 0.1190 0.4878 0.7822 0.033 Uiso 1 1 d R
C4 C 0.2188(2) 0.47591(7) 0.6178(2) 0.0284(4) Uani 1 1 d .
H4 H 0.1569 0.5018 0.5501 0.034 Uiso 1 1 d R
C5 C 0.3326(2) 0.44764(7) 0.5798(2) 0.0271(4) Uani 1 1 d .
H5 H 0.3531 0.4543 0.4870 0.033 Uiso 1 1 d R
C6 C 0.4198(2) 0.40862(7) 0.67288(19) 0.0227(4) Uani 1 1 d .
C7 C 0.2669(2) 0.42671(7) 1.0131(2) 0.0256(4) Uani 1 1 d .
H7 H 0.3348 0.3993 1.0665 0.031 Uiso 1 1 d R
C8 C 0.0771(3) 0.42060(8) 0.9998(3) 0.0350(5) Uani 1 1 d .
H8A H 0.0769 0.4189 1.1031 0.042 Uiso 1 1 d R
H8B H 0.0267 0.3918 0.9430 0.042 Uiso 1 1 d R
H8C H 0.0087 0.4477 0.9447 0.042 Uiso 1 1 d R
C9 C 0.3486(3) 0.47177(8) 1.1106(2) 0.0336(5) Uani 1 1 d .
H9A H 0.3401 0.4700 1.2107 0.040 Uiso 1 1 d R
H9B H 0.2865 0.4996 1.0546 0.040 Uiso 1 1 d R
H9C H 0.4704 0.4739 1.1263 0.040 Uiso 1 1 d R
C10 C 0.5531(3) 0.38213(7) 0.6261(2) 0.0275(4) Uani 1 1 d .
H10 H 0.6180 0.3609 0.7112 0.033 Uiso 1 1 d R
C11 C 0.6821(3) 0.41713(8) 0.6014(3) 0.0398(5) Uani 1 1 d .
H11A H 0.7647 0.3997 0.5725 0.048 Uiso 1 1 d R
H11B H 0.7447 0.4348 0.6962 0.048 Uiso 1 1 d R
H11C H 0.6168 0.4390 0.5185 0.048 Uiso 1 1 d R
C12 C 0.4616(3) 0.35157(9) 0.4793(2) 0.0428(6) Uani 1 1 d .
H12A H 0.5494 0.3354 0.4540 0.051 Uiso 1 1 d R
H12B H 0.3927 0.3720 0.3934 0.051 Uiso 1 1 d R
H12C H 0.3860 0.3283 0.4973 0.051 Uiso 1 1 d R
C13 C 0.6315(2) 0.34774(7) 1.0908(2) 0.0233(4) Uani 1 1 d .
C14 C 0.7113(2) 0.39221(7) 1.1377(2) 0.0257(4) Uani 1 1 d .
H14 H 0.6615 0.4200 1.0744 0.031 Uiso 1 1 d R
C15 C 0.8627(3) 0.39653(7) 1.2747(2) 0.0289(4) Uani 1 1 d .
H15 H 0.9166 0.4274 1.3072 0.035 Uiso 1 1 d R
C16 C 0.9360(3) 0.35665(8) 1.3658(2) 0.0314(5) Uani 1 1 d .
H16 H 1.0415 0.3595 1.4600 0.038 Uiso 1 1 d R
C17 C 0.8581(3) 0.31213(8) 1.3212(2) 0.0329(5) Uani 1 1 d .
H17 H 0.9089 0.2847 1.3858 0.039 Uiso 1 1 d R
C18 C 0.7071(3) 0.30758(7) 1.1839(2) 0.0287(4) Uani 1 1 d .
H18 H 0.6537 0.2766 1.1529 0.034 Uiso 1 1 d R
C19 C 0.2569(2) 0.31813(6) 0.9305(2) 0.0223(4) Uani 1 1 d .
C20 C 0.2549(3) 0.30329(7) 1.0729(2) 0.0273(4) Uani 1 1 d .
H20 H 0.3609 0.3050 1.1670 0.033 Uiso 1 1 d R
C21 C 0.1004(3) 0.28562(7) 1.0788(2) 0.0338(5) Uani 1 1 d .
H21 H 0.1001 0.2751 1.1773 0.041 Uiso 1 1 d R
C22 C -0.0527(3) 0.28320(7) 0.9437(3) 0.0349(5) Uani 1 1 d .
H22 H -0.1597 0.2718 0.9492 0.042 Uiso 1 1 d R
C23 C -0.0520(3) 0.29757(7) 0.8012(2) 0.0330(5) Uani 1 1 d .
H23 H -0.1579 0.2958 0.7070 0.040 Uiso 1 1 d R
C24 C 0.1024(3) 0.31449(7) 0.7944(2) 0.0295(4) Uani 1 1 d .
H24 H 0.1024 0.3239 0.6948 0.035 Uiso 1 1 d R

loop_
_atom_site_aniso_label
_atom_site_aniso_U_11
_atom_site_aniso_U_22
_atom_site_aniso_U_33
_atom_site_aniso_U_23
_atom_site_aniso_U_13
_atom_site_aniso_U_12
P1 0.0249(2) 0.0195(2) 0.0230(2) 0.00132(19) 0.01183(18) 0.00143(19)
O1 0.0389(8) 0.0240(7) 0.0341(7) -0.0013(6) 0.0212(6) 0.0022(6)
C1 0.0199(9) 0.0211(9) 0.0208(8) 0.0001(7) 0.0074(7) -0.0009(7)
C2 0.0206(9) 0.0224(9) 0.0242(9) -0.0008(7) 0.0093(7) -0.0023(7)
C3 0.0251(10) 0.0251(10) 0.0332(10) 0.0022(8) 0.0133(8) 0.0034(8)
C4 0.0283(10) 0.0263(10) 0.0269(9) 0.0073(8) 0.0072(8) 0.0026(8)
C5 0.0306(10) 0.0291(10) 0.0227(9) 0.0038(8) 0.0116(8) -0.0005(8)
C6 0.0232(9) 0.0244(9) 0.0203(8) -0.0010(7) 0.0084(7) -0.0015(7)
C7 0.0312(10) 0.0222(10) 0.0278(9) 0.0003(7) 0.0166(8) 0.0024(8)
C8 0.0373(12) 0.0336(12) 0.0434(11) -0.0022(9) 0.0260(10) -0.0001(9)
C9 0.0419(12) 0.0317(11) 0.0304(10) -0.0050(8) 0.0178(9) -0.0005(9)
C10 0.0314(10) 0.0307(11) 0.0244(9) 0.0040(8) 0.0155(8) 0.0058(8)
C11 0.0377(12) 0.0442(14) 0.0467(12) 0.0068(10) 0.0265(10) 0.0035(10)
C12 0.0499(14) 0.0447(14) 0.0378(12) -0.0114(10) 0.0216(10) 0.0033(11)
C13 0.0232(9) 0.0262(10) 0.0240(9) 0.0035(7) 0.0130(7) 0.0030(7)
C14 0.0269(10) 0.0236(10) 0.0280(9) 0.0049(8) 0.0125(8) 0.0024(8)
C15 0.0288(10) 0.0288(10) 0.0290(10) 0.0000(8) 0.0113(8) -0.0028(8)
C16 0.0269(10) 0.0406(12) 0.0256(10) 0.0049(8) 0.0092(8) 0.0025(9)
C17 0.0326(11) 0.0345(12) 0.0315(10) 0.0122(9) 0.0129(9) 0.0074(9)
C18 0.0309(10) 0.0248(10) 0.0320(10) 0.0058(8) 0.0144(8) 0.0025(8)
C19 0.0260(9) 0.0169(9) 0.0261(9) -0.0003(7) 0.0126(7) 0.0013(7)
C20 0.0292(10) 0.0278(10) 0.0267(9) 0.0018(8) 0.0130(8) 0.0023(8)
C21 0.0361(11) 0.0335(12) 0.0398(11) 0.0075(9) 0.0236(9) 0.0035(9)
C22 0.0283(11) 0.0269(11) 0.0555(13) -0.0021(9) 0.0232(10) -0.0020(8)
C23 0.0266(10) 0.0252(10) 0.0417(11) -0.0040(9) 0.0078(9) -0.0001(8)
C24 0.0329(11) 0.0265(10) 0.0268(9) 0.0005(8) 0.0094(8) -0.0012(8)

loop_
_atom_type_symbol
_atom_type_description
_atom_type_scat_dispersion_real
_atom_type_scat_dispersion_imag
_atom_type_scat_source
C C 0.0033 0.0016 'International Tables Vol C Tables 4.2.6.8 and 6.1.1.4'
H H 0.0000 0.0000 'International Tables Vol C Tables 4.2.6.8 and 6.1.1.4'
P P 0.1023 0.0942 'International Tables Vol C Tables 4.2.6.8 and 6.1.1.4'
O O 0.0106 0.0060 'International Tables Vol C Tables 4.2.6.8 and 6.1.1.4'

loop_
_geom_angle_atom_site_label_1
_geom_angle_atom_site_label_2
_geom_angle_atom_site_label_3
_geom_angle
O1 P1 C13 111.34(8)
O1 P1 C19 108.48(8)
C13 P1 C19 110.07(8)
O1 P1 C1 114.36(8)
C13 P1 C1 108.18(8)
C19 P1 C1 104.13(8)
C6 C1 C2 119.38(16)
C6 C1 P1 119.71(13)
C2 C1 P1 120.45(13)
C3 C2 C1 118.89(16)
C3 C2 C7 117.18(16)
C1 C2 C7 123.75(16)
C4 C3 C2 121.27(18)
C4 C3 H3 118.9
C2 C3 H3 119.8
C5 C4 C3 119.66(17)
C5 C4 H4 120.3
C3 C4 H4 120.0
C4 C5 C6 121.68(17)
C4 C5 H5 120.2
C6 C5 H5 118.2
C5 C6 C1 118.55(17)
C5 C6 C10 117.03(16)
C1 C6 C10 124.37(16)
C2 C7 C8 113.36(15)
C2 C7 C9 110.18(15)
C8 C7 C9 109.49(16)
C2 C7 H7 106.4
C8 C7 H7 108.8
C9 C7 H7 108.5
C7 C8 H8A 109.5
C7 C8 H8B 110.1
H8A C8 H8B 109.5
C7 C8 H8C 108.8
H8A C8 H8C 109.5
H8B C8 H8C 109.5
C7 C9 H9A 110.1
C7 C9 H9B 109.1
H9A C9 H9B 109.5
C7 C9 H9C 109.2
H9A C9 H9C 109.5
H9B C9 H9C 109.5
C6 C10 C12 111.53(16)
C6 C10 C11 111.06(17)
C12 C10 C11 110.47(17)
C6 C10 H10 107.1
C12 C10 H10 107.8
C11 C10 H10 108.8
C10 C11 H11A 109.5
C10 C11 H11B 110.1
H11A C11 H11B 109.5
C10 C11 H11C 108.8
H11A C11 H11C 109.5
H11B C11 H11C 109.5
C10 C12 H12A 109.1
C10 C12 H12B 109.1
H12A C12 H12B 109.5
C10 C12 H12C 110.3
H12A C12 H12C 109.5
H12B C12 H12C 109.5
C14 C13 C18 118.78(17)
C14 C13 P1 122.24(13)
C18 C13 P1 118.53(15)
C15 C14 C13 120.38(17)
C15 C14 H14 120.0
C13 C14 H14 119.6
C16 C15 C14 120.34(19)
C16 C15 H15 119.5
C14 C15 H15 120.1
C15 C16 C17 120.09(18)
C15 C16 H16 120.5
C17 C16 H16 119.5
C16 C17 C18 119.79(18)
C16 C17 H17 119.6
C18 C17 H17 120.6
C17 C18 C13 120.61(19)
C17 C18 H18 119.6
C13 C18 H18 119.7
C20 C19 C24 118.90(17)
C20 C19 P1 125.19(14)
C24 C19 P1 115.78(14)
C21 C20 C19 120.21(18)
C21 C20 H20 120.1
C19 C20 H20 119.7
C22 C21 C20 120.29(19)
C22 C21 H21 119.9
C20 C21 H21 119.8
C23 C22 C21 120.04(19)
C23 C22 H22 120.1
C21 C22 H22 119.9
C22 C23 C24 119.82(19)
C22 C23 H23 120.3
C24 C23 H23 119.9
C23 C24 C19 120.73(18)
C23 C24 H24 119.4
C19 C24 H24 119.9

loop_
_geom_bond_atom_site_label_1
_geom_bond_atom_site_label_2
_geom_bond_distance
P1 O1 1.4855(14)
P1 C13 1.8077(19)
P1 C19 1.813(2)
P1 C1 1.8386(19)
C1 C6 1.418(2)
C1 C2 1.422(3)
C2 C3 1.392(3)
C2 C7 1.528(2)
C3 C4 1.384(3)
C3 H3 0.9601
C4 C5 1.376(3)
C4 H4 0.9599
C5 C6 1.397(3)
C5 H5 0.9601
C6 C10 1.526(3)
C7 C8 1.533(3)
C7 C9 1.538(3)
C7 H7 0.9600
C8 H8A 0.9600
C8 H8B 0.9600
C8 H8C 0.9601
C9 H9A 0.9600
C9 H9B 0.9601
C9 H9C 0.9600
C10 C12 1.527(3)
C10 C11 1.529(3)
C10 H10 0.9601
C11 H11A 0.9600
C11 H11B 0.9599
C11 H11C 0.9600
C12 H12A 0.9601
C12 H12B 0.9600
C12 H12C 0.9600
C13 C14 1.391(3)
C13 C18 1.400(3)
C14 C15 1.387(3)
C14 H14 0.9601
C15 C16 1.382(3)
C15 H15 0.9601
C16 C17 1.384(3)
C16 H16 0.9600
C17 C18 1.388(3)
C17 H17 0.9599
C18 H18 0.9601
C19 C20 1.390(3)
C19 C24 1.396(3)
C20 C21 1.390(3)
C20 H20 0.9600
C21 C22 1.382(3)
C21 H21 0.9600
C22 C23 1.384(3)
C22 H22 0.9601
C23 C24 1.385(3)
C23 H23 0.9600
C24 H24 0.9600

loop_
_geom_torsion_atom_site_label_1
_geom_torsion_atom_site_label_2
_geom_torsion_atom_site_label_3
_geom_torsion_atom_site_label_4
_geom_torsion
O1 P1 C1 C6 -14.71(17)
C13 P1 C1 C6 110.00(15)
C19 P1 C1 C6 -132.93(14)
O1 P1 C1 C2 157.46(14)
C13 P1 C1 C2 -77.84(16)
C19 P1 C1 C2 39.24(16)
C6 C1 C2 C3 8.3(3)
P1 C1 C2 C3 -163.84(14)
C6 C1 C2 C7 -166.58(16)
P1 C1 C2 C7 21.2(2)
C1 C2 C3 C4 -3.0(3)
C7 C2 C3 C4 172.24(17)
C2 C3 C4 C5 -2.9(3)
C3 C4 C5 C6 3.5(3)
C4 C5 C6 C1 1.9(3)
C4 C5 C6 C10 -175.58(17)
C2 C1 C6 C5 -7.8(3)
P1 C1 C6 C5 164.47(14)
C2 C1 C6 C10 169.49(17)
P1 C1 C6 C10 -18.3(2)
C3 C2 C7 C8 62.4(2)
C1 C2 C7 C8 -122.59(19)
C3 C2 C7 C9 -60.7(2)
C1 C2 C7 C9 114.3(2)
C5 C6 C10 C12 -73.7(2)
C1 C6 C10 C12 109.0(2)
C5 C6 C10 C11 50.0(2)
C1 C6 C10 C11 -127.30(19)
O1 P1 C13 C14 120.28(15)
C19 P1 C13 C14 -119.38(16)
C1 P1 C13 C14 -6.20(18)
O1 P1 C13 C18 -51.89(17)
C19 P1 C13 C18 68.45(16)
C1 P1 C13 C18 -178.37(14)
C18 C13 C14 C15 -0.2(3)
P1 C13 C14 C15 -172.40(14)
C13 C14 C15 C16 0.2(3)
C14 C15 C16 C17 -0.4(3)
C15 C16 C17 C18 0.6(3)
C16 C17 C18 C13 -0.7(3)
C14 C13 C18 C17 0.5(3)
P1 C13 C18 C17 172.96(15)
O1 P1 C19 C20 111.46(17)
C13 P1 C19 C20 -10.59(19)
C1 P1 C19 C20 -126.35(16)
O1 P1 C19 C24 -64.32(16)
C13 P1 C19 C24 173.63(14)
C1 P1 C19 C24 57.87(16)
C24 C19 C20 C21 -0.6(3)
P1 C19 C20 C21 -176.29(15)
C19 C20 C21 C22 -0.8(3)
C20 C21 C22 C23 1.2(3)
C21 C22 C23 C24 -0.2(3)
C22 C23 C24 C19 -1.3(3)
C20 C19 C24 C23 1.7(3)
P1 C19 C24 C23 177.74(15)
